data_2227550
loop_
_publ_author_name
'Li, Yu-Feng'

_publ_section_title
;
 1-(4-Methoxybenzylidene)-4-methylthiosemicarbazide
;
_journal_coeditor_code HB5659
_journal_issue 11
_journal_name_full 'Acta Crystallographica Section E'
_journal_page_first o2728
_journal_paper_doi 10.1107/S1600536810038882
_journal_volume 66
_journal_year 2010
_chemical_formula_iupac 'C10 H13 N3 O S'
_chemical_formula_moiety 'C10 H13 N3 O S'
_chemical_formula_sum 'C10 H13 N3 O S'
_chemical_formula_weight 223.29
_chemical_name_systematic
;
1-(4-Methoxybenzylidene)-4-methylthiosemicarbazide
;
_space_group_IT_number 61
_symmetry_cell_setting orthorhombic
_symmetry_space_group_name_Hall '-P 2ac 2ab'
_symmetry_space_group_name_H-M 'P b c a'
_atom_sites_solution_hydrogens geom
_atom_sites_solution_primary direct
_atom_sites_solution_secondary difmap
_audit_creation_method SHELXL-97
_cell_angle_alpha 90.00
_cell_angle_beta 90.00
_cell_angle_gamma 90.00
_cell_formula_units_Z 8
_cell_length_a 13.397(3)
_cell_length_b 9.1271(18)
_cell_length_c 18.799(4)
_cell_measurement_reflns_used 2650
_cell_measurement_temperature 293(2)
_cell_measurement_theta_max 27.20
_cell_measurement_theta_min 3.20
_cell_volume 2298.7(8)
_computing_cell_refinement 'SAINT (Bruker, 1997)'
_computing_data_collection 'SMART (Bruker, 1997)'
_computing_data_reduction 'SAINT (Bruker, 1997)'
_computing_molecular_graphics 'SHELXTL (Sheldrick, 2008)'
_computing_publication_material 'SHELXTL (Sheldrick, 2008)'
_computing_structure_refinement 'SHELXL97 (Sheldrick, 2008)'
_computing_structure_solution 'SHELXS97 (Sheldrick, 2008)'
_diffrn_ambient_temperature 293(2)
_diffrn_measured_fraction_theta_full 0.998
_diffrn_measured_fraction_theta_max 0.998
_diffrn_measurement_device_type 'Bruker SMART CCD area-detector'
_diffrn_measurement_method 'phi and omega scans'
_diffrn_radiation_monochromator graphite
_diffrn_radiation_source 'fine-focus sealed tube'
_diffrn_radiation_type MoK\a
_diffrn_radiation_wavelength 0.71073
_diffrn_reflns_av_R_equivalents 0.0607
_diffrn_reflns_av_sigmaI/netI 0.0375
_diffrn_reflns_limit_h_max 17
_diffrn_reflns_limit_h_min -17
_diffrn_reflns_limit_k_max 11
_diffrn_reflns_limit_k_min -11
_diffrn_reflns_limit_l_max 24
_diffrn_reflns_limit_l_min -24
_diffrn_reflns_number 20742
_diffrn_reflns_theta_full 27.48
_diffrn_reflns_theta_max 27.48
_diffrn_reflns_theta_min 3.04
_exptl_absorpt_coefficient_mu 0.260
_exptl_absorpt_correction_type none
_exptl_crystal_colour colorless
_exptl_crystal_density_diffrn 1.290
_exptl_crystal_density_method 'not measured'
_exptl_crystal_description bar
_exptl_crystal_F_000 944
_exptl_crystal_size_max 0.25
_exptl_crystal_size_mid 0.22
_exptl_crystal_size_min 0.18
_refine_diff_density_max 0.169
_refine_diff_density_min -0.288
_refine_ls_extinction_method none
_refine_ls_goodness_of_fit_ref 0.935
_refine_ls_hydrogen_treatment constr
_refine_ls_matrix_type full
_refine_ls_number_parameters 136
_refine_ls_number_reflns 2627
_refine_ls_number_restraints 0
_refine_ls_restrained_S_all 0.935
_refine_ls_R_factor_all 0.0664
_refine_ls_R_factor_gt 0.0397
_refine_ls_shift/su_max 0.001
_refine_ls_shift/su_mean 0.000
_refine_ls_structure_factor_coef Fsqd
_refine_ls_weighting_details 'calc w=1/[\s^2^(Fo^2^)+(0.1000P)^2^] where P=(Fo^2^+2Fc^2^)/3'
_refine_ls_weighting_scheme calc
_refine_ls_wR_factor_gt 0.1191
_refine_ls_wR_factor_ref 0.1461
_reflns_number_gt 1746
_reflns_number_total 2627
_reflns_threshold_expression I>2\s(I)
_cod_data_source_file hb5659.cif
_cod_data_source_block I
_cod_original_cell_volume 2298.6(8)
_cod_database_code 2227550
_cod_database_fobs_code 2227550

loop_
_symmetry_equiv_pos_as_xyz
'x, y, z'
'-x+1/2, -y, z+1/2'
'-x, y+1/2, -z+1/2'
'x+1/2, -y+1/2, -z'
'-x, -y, -z'
'x-1/2, y, -z-1/2'
'x, -y-1/2, z-1/2'
'-x-1/2, y-1/2, z'

loop_
_atom_site_type_symbol
_atom_site_label
_atom_site_fract_x
_atom_site_fract_y
_atom_site_fract_z
_atom_site_U_iso_or_equiv
_atom_site_adp_type
_atom_site_calc_flag
_atom_site_refinement_flags
_atom_site_occupancy
_atom_site_disorder_assembly
_atom_site_disorder_group
S S1 0.89733(4) 1.04305(5) 0.58910(3) 0.0579(2) Uani d . 1 . .
C C7 0.89674(13) 0.2105(2) 0.33447(9) 0.0442(4) Uani d . 1 . .
N N3 0.88845(12) 0.66880(17) 0.48831(8) 0.0467(4) Uani d . 1 . .
C C4 0.92228(14) 0.4806(2) 0.40190(10) 0.0456(4) Uani d . 1 . .
O O1 0.88816(11) 0.08431(16) 0.29666(7) 0.0577(4) Uani d . 1 . .
N N2 0.91161(12) 0.80887(17) 0.50939(9) 0.0509(4) Uani d . 1 . .
H H2A 0.9558 0.8577 0.4862 0.061 Uiso calc R 1 . .
C C8 0.85569(15) 0.2343(2) 0.40146(9) 0.0483(5) Uani d . 1 . .
H H8A 0.8197 0.1606 0.4240 0.058 Uiso calc R 1 . .
C C2 0.86618(14) 0.8710(2) 0.56577(10) 0.0450(4) Uani d . 1 . .
N N1 0.79800(13) 0.79216(17) 0.59919(8) 0.0567(5) Uani d . 1 . .
H H1A 0.7848 0.7061 0.5831 0.068 Uiso calc R 1 . .
C C9 0.86880(15) 0.3681(2) 0.43415(10) 0.0484(5) Uani d . 1 . .
H H9A 0.8412 0.3836 0.4789 0.058 Uiso calc R 1 . .
C C3 0.93581(15) 0.6236(2) 0.43363(10) 0.0505(5) Uani d . 1 . .
H H3B 0.9819 0.6866 0.4129 0.061 Uiso calc R 1 . .
C C5 0.96339(16) 0.4532(2) 0.33528(10) 0.0550(5) Uani d . 1 . .
H H5A 1.0006 0.5259 0.3130 0.066 Uiso calc R 1 . .
C C10 0.83329(19) -0.0329(2) 0.32630(13) 0.0661(6) Uani d . 1 . .
H H10A 0.8337 -0.1143 0.2940 0.099 Uiso calc R 1 . .
H H10B 0.7657 -0.0023 0.3345 0.099 Uiso calc R 1 . .
H H10C 0.8631 -0.0619 0.3706 0.099 Uiso calc R 1 . .
C C6 0.95017(17) 0.3214(2) 0.30188(10) 0.0584(5) Uani d . 1 . .
H H6A 0.9773 0.3063 0.2569 0.070 Uiso calc R 1 . .
C C1 0.7442(2) 0.8428(3) 0.66153(12) 0.0832(8) Uani d . 1 . .
H H1B 0.6985 0.7681 0.6769 0.125 Uiso calc R 1 . .
H H1C 0.7077 0.9301 0.6499 0.125 Uiso calc R 1 . .
H H1D 0.7907 0.8636 0.6990 0.125 Uiso calc R 1 . .

loop_
_atom_site_aniso_label
_atom_site_aniso_U_11
_atom_site_aniso_U_22
_atom_site_aniso_U_33
_atom_site_aniso_U_12
_atom_site_aniso_U_13
_atom_site_aniso_U_23
S1 0.0564(4) 0.0466(3) 0.0707(4) -0.0056(2) 0.0113(2) -0.0107(2)
C7 0.0415(9) 0.0505(10) 0.0405(9) -0.0008(7) 0.0004(7) -0.0047(8)
N3 0.0450(9) 0.0478(9) 0.0473(8) -0.0012(7) 0.0014(7) -0.0062(7)
C4 0.0398(10) 0.0524(10) 0.0446(10) -0.0010(8) 0.0011(8) -0.0025(8)
O1 0.0616(9) 0.0578(8) 0.0537(8) -0.0079(6) 0.0076(6) -0.0105(7)
N2 0.0492(10) 0.0480(9) 0.0557(9) -0.0070(7) 0.0083(7) -0.0079(7)
C8 0.0510(11) 0.0498(10) 0.0441(10) -0.0016(9) 0.0055(8) 0.0060(8)
C2 0.0393(9) 0.0470(10) 0.0488(10) 0.0024(8) -0.0009(8) -0.0009(8)
N1 0.0623(11) 0.0511(9) 0.0568(10) -0.0110(8) 0.0156(8) -0.0102(8)
C9 0.0512(11) 0.0553(11) 0.0386(9) 0.0006(9) 0.0067(8) 0.0011(8)
C3 0.0456(11) 0.0534(11) 0.0524(11) -0.0051(9) 0.0023(9) -0.0020(9)
C5 0.0572(12) 0.0587(12) 0.0492(10) -0.0129(9) 0.0156(9) -0.0027(9)
C10 0.0698(16) 0.0533(12) 0.0751(14) -0.0098(10) 0.0038(12) -0.0050(10)
C6 0.0602(13) 0.0689(13) 0.0462(10) -0.0105(10) 0.0168(9) -0.0102(9)
C1 0.099(2) 0.0764(14) 0.0739(14) -0.0251(14) 0.0394(15) -0.0209(13)

loop_
_atom_type_symbol
_atom_type_description
_atom_type_scat_dispersion_real
_atom_type_scat_dispersion_imag
_atom_type_scat_source
C C 0.0033 0.0016 'International Tables Vol C Tables 4.2.6.8 and 6.1.1.4'
H H 0.0000 0.0000 'International Tables Vol C Tables 4.2.6.8 and 6.1.1.4'
N N 0.0061 0.0033 'International Tables Vol C Tables 4.2.6.8 and 6.1.1.4'
O O 0.0106 0.0060 'International Tables Vol C Tables 4.2.6.8 and 6.1.1.4'
S S 0.1246 0.1234 'International Tables Vol C Tables 4.2.6.8 and 6.1.1.4'

loop_
_geom_angle_atom_site_label_1
_geom_angle_atom_site_label_2
_geom_angle_atom_site_label_3
_geom_angle_site_symmetry_1
_geom_angle_site_symmetry_3
_geom_angle
_geom_angle_publ_flag
O1 C7 C6 . . 115.63(16) ?
O1 C7 C8 . . 124.96(17) ?
C6 C7 C8 . . 119.40(17) ?
C3 N3 N2 . . 114.88(16) ?
C5 C4 C9 . . 117.63(17) ?
C5 C4 C3 . . 118.95(17) ?
C9 C4 C3 . . 123.42(17) ?
C7 O1 C10 . . 118.68(15) ?
C2 N2 N3 . . 121.08(16) ?
C2 N2 H2A . . 119.5 ?
N3 N2 H2A . . 119.5 ?
C9 C8 C7 . . 119.47(18) ?
C9 C8 H8A . . 120.3 ?
C7 C8 H8A . . 120.3 ?
N1 C2 N2 . . 117.22(17) ?
N1 C2 S1 . . 123.74(15) ?
N2 C2 S1 . . 119.04(15) ?
C2 N1 C1 . . 123.65(17) ?
C2 N1 H1A . . 118.2 ?
C1 N1 H1A . . 118.2 ?
C8 C9 C4 . . 121.67(17) ?
C8 C9 H9A . . 119.2 ?
C4 C9 H9A . . 119.2 ?
N3 C3 C4 . . 124.16(18) ?
N3 C3 H3B . . 117.9 ?
C4 C3 H3B . . 117.9 ?
C6 C5 C4 . . 121.34(17) ?
C6 C5 H5A . . 119.3 ?
C4 C5 H5A . . 119.3 ?
O1 C10 H10A . . 109.5 ?
O1 C10 H10B . . 109.5 ?
H10A C10 H10B . . 109.5 ?
O1 C10 H10C . . 109.5 ?
H10A C10 H10C . . 109.5 ?
H10B C10 H10C . . 109.5 ?
C5 C6 C7 . . 120.48(17) ?
C5 C6 H6A . . 119.8 ?
C7 C6 H6A . . 119.8 ?
N1 C1 H1B . . 109.5 ?
N1 C1 H1C . . 109.5 ?
H1B C1 H1C . . 109.5 ?
N1 C1 H1D . . 109.5 ?
H1B C1 H1D . . 109.5 ?
H1C C1 H1D . . 109.5 ?

loop_
_geom_bond_atom_site_label_1
_geom_bond_atom_site_label_2
_geom_bond_site_symmetry_2
_geom_bond_distance
_geom_bond_publ_flag
S1 C2 . 1.683(2) ?
C7 O1 . 1.358(2) ?
C7 C6 . 1.383(3) ?
C7 C8 . 1.391(3) ?
N3 C3 . 1.277(2) ?
N3 N2 . 1.374(2) ?
C4 C5 . 1.391(3) ?
C4 C9 . 1.391(3) ?
C4 C3 . 1.446(3) ?
O1 C10 . 1.413(2) ?
N2 C2 . 1.347(2) ?
N2 H2A . 0.8600 ?
C8 C9 . 1.378(3) ?
C8 H8A . 0.9300 ?
C2 N1 . 1.322(2) ?
N1 C1 . 1.451(3) ?
N1 H1A . 0.8600 ?
C9 H9A . 0.9300 ?
C3 H3B . 0.9300 ?
C5 C6 . 1.368(3) ?
C5 H5A . 0.9300 ?
C10 H10A . 0.9600 ?
C10 H10B . 0.9600 ?
C10 H10C . 0.9600 ?
C6 H6A . 0.9300 ?
C1 H1B . 0.9600 ?
C1 H1C . 0.9600 ?
C1 H1D . 0.9600 ?

loop_
_geom_hbond_atom_site_label_D
_geom_hbond_atom_site_label_H
_geom_hbond_atom_site_label_A
_geom_hbond_site_symmetry_A
_geom_hbond_distance_DH
_geom_hbond_distance_HA
_geom_hbond_distance_DA
_geom_hbond_angle_DHA
N1 H1A N3 . 0.86 2.28 2.661(2) 107
N1 H1A S1 8_755 0.86 2.86 3.4718(18) 130
N2 H2A S1 5_776 0.86 2.59 3.4359(17) 169

loop_
_cod_related_entry_id
_cod_related_entry_database
_cod_related_entry_code
1 ChemSpider 6040331
